data_4078222
loop_
_publ_author_name
'Safa, Muhieddine'
'Jennings, Michael C.'
'Puddephatt, Richard J.'

_publ_section_title
;
 Reactivity of a Dimethylplatinum(II) Complex with the
 Bis(2-pyridyl)dimethylsilane Ligand: Easy Silicon--Carbon Bond Activation
;
_journal_issue 9
_journal_name_full Organometallics
_journal_page_first 3539
_journal_paper_doi 10.1021/om3000136
_journal_volume 31
_journal_year 2012
_chemical_formula_moiety 'C21 H26 N2 O3 Pt Si'
_chemical_formula_sum 'C21 H26 N2 O3 Pt Si'
_chemical_formula_weight 577.62
_space_group_IT_number 14
_symmetry_cell_setting monoclinic
_symmetry_Int_Tables_number 14
_symmetry_space_group_name_Hall '-P 2yn'
_symmetry_space_group_name_H-M 'P 1 21/n 1'
_atom_sites_solution_hydrogens geom
_atom_sites_solution_primary direct
_atom_sites_solution_secondary difmap
_audit_creation_method SHELXL-97
_cell_angle_alpha 90.00
_cell_angle_beta 99.04(3)
_cell_angle_gamma 90.00
_cell_formula_units_Z 4
_cell_length_a 14.305(3)
_cell_length_b 10.130(2)
_cell_length_c 14.985(3)
_cell_measurement_reflns_used 20695
_cell_measurement_temperature 150(2)
_cell_measurement_theta_max 27.485
_cell_measurement_theta_min 0.998
_cell_volume 2144.5(8)
_computing_cell_refinement 'HKL Scalepack (Otwinowski & Minor 1997)'
_computing_data_reduction 'HKL Denzo and Scalepack (Otwinowski & Minor 1997)'
_computing_molecular_graphics 'Bruker SHELXTL (Bruker, 1997)'
_computing_publication_material 'Bruker SHELXTL (Bruker, 1997)'
_computing_structure_refinement 'SHELXL-97 (Sheldrick, 1997)'
_computing_structure_solution 'SHELXS-97 (Sheldrick, 1990)'
_diffrn_ambient_temperature 150(2)
_diffrn_detector_area_resol_mean 9
_diffrn_measured_fraction_theta_full .995
_diffrn_measured_fraction_theta_max .995
_diffrn_measurement_device_type '95mm CCD camera on \k-goniostat'
_diffrn_measurement_method CCD
_diffrn_radiation_monochromator 'horizonally mounted graphite crystal'
_diffrn_radiation_type MoK\a
_diffrn_radiation_wavelength 0.71073
_diffrn_reflns_av_R_equivalents 0.0421
_diffrn_reflns_av_sigmaI/netI 0.0315
_diffrn_reflns_limit_h_max 18
_diffrn_reflns_limit_h_min -18
_diffrn_reflns_limit_k_max 12
_diffrn_reflns_limit_k_min -13
_diffrn_reflns_limit_l_max 19
_diffrn_reflns_limit_l_min -19
_diffrn_reflns_number 17323
_diffrn_reflns_theta_full 27.62
_diffrn_reflns_theta_max 27.62
_diffrn_reflns_theta_min 1.83
_diffrn_source 'fine-focus sealed tube'
_exptl_absorpt_coefficient_mu 6.622
_exptl_absorpt_correction_T_max 0.3236
_exptl_absorpt_correction_T_min 0.2258
_exptl_absorpt_correction_type multi-scan
_exptl_absorpt_process_details 'SADABS (Sheldrick, 1996)'
_exptl_crystal_colour colourless
_exptl_crystal_density_diffrn 1.789
_exptl_crystal_density_method 'not measured'
_exptl_crystal_description block
_exptl_crystal_F_000 1128
_exptl_crystal_size_max 0.32
_exptl_crystal_size_mid 0.25
_exptl_crystal_size_min 0.22
_refine_diff_density_max 1.157
_refine_diff_density_min -1.594
_refine_diff_density_rms .159
_refine_ls_extinction_method none
_refine_ls_goodness_of_fit_ref 1.071
_refine_ls_hydrogen_treatment constr
_refine_ls_matrix_type full
_refine_ls_number_parameters 253
_refine_ls_number_reflns 4974
_refine_ls_number_restraints 0
_refine_ls_restrained_S_all 1.071
_refine_ls_R_factor_all 0.0366
_refine_ls_R_factor_gt 0.0298
_refine_ls_shift/su_max 0.001
_refine_ls_shift/su_mean 0.000
_refine_ls_structure_factor_coef Fsqd
_refine_ls_weighting_details 'calc w=1/[\s^2^(Fo^2^)+(0.0433P)^2^+4.9513P] where P=(Fo^2^+2Fc^2^)/3'
_refine_ls_weighting_scheme calc
_refine_ls_wR_factor_gt 0.0732
_refine_ls_wR_factor_ref 0.0824
_reflns_number_gt 4369
_reflns_number_total 4974
_reflns_threshold_expression >2sigma(I)
_cod_data_source_file om3000136_si_001.cif
_cod_data_source_block complex_15
_cod_original_cell_volume 2144.6(7)
_cod_original_sg_symbol_H-M 'P 21/n'
_cod_database_code 4078222

loop_
_symmetry_equiv_pos_as_xyz
'x, y, z'
'-x+1/2, y+1/2, -z+1/2'
'-x, -y, -z'
'x-1/2, -y-1/2, z-1/2'

loop_
_atom_site_label
_atom_site_type_symbol
_atom_site_fract_x
_atom_site_fract_y
_atom_site_fract_z
_atom_site_U_iso_or_equiv
_atom_site_adp_type
_atom_site_occupancy
_atom_site_symmetry_multiplicity
_atom_site_calc_flag
_atom_site_refinement_flags
Pt1 Pt 0.590991(11) 0.386867(15) 0.749911(10) 0.02065(7) Uani 1 1 d .
Si1 Si 0.62636(8) 0.18263(11) 0.89283(8) 0.0187(2) Uani 1 1 d .
N1 N 0.5012(3) 0.3806(3) 0.8548(3) 0.0217(8) Uani 1 1 d .
C1 C 0.6763(4) 0.3824(5) 0.6521(4) 0.0331(11) Uani 1 1 d .
H1A H 0.6582 0.4539 0.6087 0.050 Uiso 1 1 calc R
H1B H 0.6689 0.2974 0.6206 0.050 Uiso 1 1 calc R
H1C H 0.7424 0.3938 0.6802 0.050 Uiso 1 1 calc R
C31 C 0.3152(3) 0.8060(5) 0.7850(3) 0.0293(10) Uani 1 1 d .
H31A H 0.3167 0.8392 0.8445 0.035 Uiso 1 1 calc R
O2 O 0.4607(2) 0.9879(3) 0.8486(2) 0.0305(7) Uani 1 1 d .
C110 C 0.5231(3) 0.2844(4) 0.9184(3) 0.0200(8) Uani 1 1 d .
N2 N 0.7144(2) 0.4066(3) 0.8534(3) 0.0204(7) Uani 1 1 d .
C36 C 0.3791(3) 0.8535(4) 0.7318(3) 0.0225(8) Uani 1 1 d .
C25 C 0.7259(3) 0.3075(4) 0.9163(3) 0.0189(8) Uani 1 1 d .
C24 C 0.8017(3) 0.3106(5) 0.9864(3) 0.0254(9) Uani 1 1 d .
H24A H 0.8095 0.2421 1.0302 0.030 Uiso 1 1 calc R
C35 C 0.3769(3) 0.8030(4) 0.6453(3) 0.0276(9) Uani 1 1 d .
H35A H 0.4201 0.8346 0.6082 0.033 Uiso 1 1 calc R
C21 C 0.7785(3) 0.5036(4) 0.8578(3) 0.0246(9) Uani 1 1 d .
H21A H 0.7716 0.5693 0.8119 0.029 Uiso 1 1 calc R
C33 C 0.2475(3) 0.6610(5) 0.6660(3) 0.0318(10) Uani 1 1 d .
H33A H 0.2023 0.5958 0.6429 0.038 Uiso 1 1 calc R
C12 C 0.4726(3) 0.2730(5) 0.9899(3) 0.0266(9) Uani 1 1 d .
H12A H 0.4891 0.2076 1.0350 0.032 Uiso 1 1 calc R
C13 C 0.3979(3) 0.3581(5) 0.9945(4) 0.0348(11) Uani 1 1 d .
H13A H 0.3621 0.3511 1.0426 0.042 Uiso 1 1 calc R
C32 C 0.2490(3) 0.7102(5) 0.7521(4) 0.0321(10) Uani 1 1 d .
H32A H 0.2052 0.6788 0.7886 0.039 Uiso 1 1 calc R
C3 C 0.4749(4) 0.3570(5) 0.6528(3) 0.0346(11) Uani 1 1 d .
H3A H 0.4695 0.4296 0.6091 0.052 Uiso 1 1 calc R
H3B H 0.4178 0.3537 0.6813 0.052 Uiso 1 1 calc R
H3C H 0.4819 0.2733 0.6217 0.052 Uiso 1 1 calc R
C2 C 0.5753(4) 0.5854(5) 0.7279(4) 0.0333(11) Uani 1 1 d .
H2A H 0.5636 0.6027 0.6628 0.050 Uiso 1 1 calc R
H2B H 0.6332 0.6311 0.7552 0.050 Uiso 1 1 calc R
H2C H 0.5218 0.6176 0.7553 0.050 Uiso 1 1 calc R
C4 C 0.6528(3) 0.0337(4) 0.9637(3) 0.0251(9) Uani 1 1 d .
H4A H 0.6473 0.0548 1.0265 0.038 Uiso 1 1 calc R
H4B H 0.7174 0.0038 0.9605 0.038 Uiso 1 1 calc R
H4C H 0.6078 -0.0364 0.9417 0.038 Uiso 1 1 calc R
C23 C 0.8665(3) 0.4142(5) 0.9925(3) 0.0314(10) Uani 1 1 d .
H23A H 0.9179 0.4179 1.0410 0.038 Uiso 1 1 calc R
C22 C 0.8551(3) 0.5110(5) 0.9274(3) 0.0286(10) Uani 1 1 d .
H22A H 0.8989 0.5820 0.9300 0.034 Uiso 1 1 calc R
C11 C 0.4282(3) 0.4612(5) 0.8599(4) 0.0320(11) Uani 1 1 d .
H11A H 0.4121 0.5262 0.8143 0.038 Uiso 1 1 calc R
C34 C 0.3118(4) 0.7068(5) 0.6132(3) 0.0327(11) Uani 1 1 d .
H34A H 0.3111 0.6717 0.5544 0.039 Uiso 1 1 calc R
C120 C 0.3759(3) 0.4526(5) 0.9290(4) 0.0387(13) Uani 1 1 d .
H12B H 0.3249 0.5118 0.9315 0.046 Uiso 1 1 calc R
O1 O 0.4945(2) 1.0125(3) 0.7093(2) 0.0309(7) Uani 1 1 d .
C100 C 0.4491(3) 0.9578(4) 0.7688(3) 0.0228(9) Uani 1 1 d .
O3 O 0.6115(2) 0.1725(3) 0.7834(2) 0.0197(6) Uani 1 1 d .
H3 H 0.5540 0.1597 0.7635 0.030 Uiso 1 1 calc R

loop_
_atom_site_aniso_label
_atom_site_aniso_U_11
_atom_site_aniso_U_22
_atom_site_aniso_U_33
_atom_site_aniso_U_23
_atom_site_aniso_U_13
_atom_site_aniso_U_12
Pt1 0.02313(10) 0.01919(10) 0.01862(10) 0.00140(6) 0.00009(7) -0.00183(6)
Si1 0.0196(5) 0.0184(5) 0.0185(5) 0.0008(4) 0.0045(4) 0.0000(4)
N1 0.0171(17) 0.0234(19) 0.0246(19) -0.0052(14) 0.0031(15) -0.0016(13)
C1 0.043(3) 0.037(3) 0.022(2) 0.0034(19) 0.016(2) -0.006(2)
C31 0.036(2) 0.026(2) 0.028(2) -0.0039(18) 0.009(2) -0.0016(19)
O2 0.0341(17) 0.0352(18) 0.0235(17) -0.0068(14) 0.0080(13) -0.0071(14)
C110 0.0183(18) 0.0209(19) 0.021(2) -0.0039(16) 0.0027(15) -0.0033(16)
N2 0.0168(16) 0.0238(18) 0.0195(18) -0.0012(14) -0.0007(14) -0.0016(13)
C36 0.024(2) 0.019(2) 0.024(2) -0.0013(17) 0.0019(17) 0.0006(17)
C25 0.0168(18) 0.020(2) 0.020(2) 0.0022(16) 0.0035(15) 0.0036(15)
C24 0.022(2) 0.029(2) 0.024(2) 0.0017(18) 0.0013(17) 0.0005(17)
C35 0.032(2) 0.027(2) 0.023(2) 0.0007(18) 0.0051(18) -0.0018(19)
C21 0.023(2) 0.024(2) 0.027(2) -0.0018(18) 0.0059(17) -0.0055(17)
C33 0.030(2) 0.026(2) 0.038(3) -0.003(2) 0.001(2) -0.007(2)
C12 0.025(2) 0.031(2) 0.025(2) -0.0084(19) 0.0081(18) -0.0050(18)
C13 0.024(2) 0.042(3) 0.041(3) -0.015(2) 0.010(2) -0.005(2)
C32 0.029(2) 0.030(2) 0.038(3) 0.002(2) 0.008(2) -0.0072(19)
C3 0.030(2) 0.041(3) 0.026(2) 0.002(2) -0.015(2) -0.004(2)
C2 0.046(3) 0.016(2) 0.036(3) 0.009(2) -0.001(2) 0.0014(19)
C4 0.024(2) 0.026(2) 0.025(2) 0.0046(18) 0.0047(17) 0.0028(17)
C23 0.022(2) 0.038(3) 0.032(3) -0.003(2) -0.0005(19) -0.004(2)
C22 0.022(2) 0.033(2) 0.032(3) -0.002(2) 0.0051(18) -0.0061(18)
C11 0.025(2) 0.025(2) 0.044(3) -0.006(2) -0.001(2) 0.0032(18)
C34 0.040(3) 0.032(2) 0.025(2) -0.0065(19) 0.001(2) -0.005(2)
C120 0.024(2) 0.034(3) 0.060(4) -0.021(3) 0.010(2) 0.005(2)
O1 0.0375(18) 0.0340(18) 0.0219(16) -0.0026(14) 0.0073(14) -0.0127(15)
C100 0.020(2) 0.024(2) 0.024(2) -0.0019(17) 0.0030(16) 0.0025(17)
O3 0.0214(14) 0.0164(14) 0.0217(15) -0.0009(12) 0.0048(11) -0.0024(11)

loop_
_atom_type_symbol
_atom_type_description
_atom_type_scat_dispersion_real
_atom_type_scat_dispersion_imag
_atom_type_scat_source
C C .0033 .0016 'International Tables Vol C Tables 4.2.6.8 and 6.1.1.4'
H H .0000 .0000 'International Tables Vol C Tables 4.2.6.8 and 6.1.1.4'
N N .0061 .0033 'International Tables Vol C Tables 4.2.6.8 and 6.1.1.4'
O O .0106 .0060 'International Tables Vol C Tables 4.2.6.8 and 6.1.1.4'
Si Si .0817 .0704 'International Tables Vol C Tables 4.2.6.8 and 6.1.1.4'
Pt Pt -1.7033 8.3905 'International Tables Vol C Tables 4.2.6.8 and 6.1.1.4'

loop_
_geom_angle_atom_site_label_1
_geom_angle_atom_site_label_2
_geom_angle_atom_site_label_3
_geom_angle
C2 Pt1 C1 88.2(2)
C2 Pt1 C3 88.6(2)
C1 Pt1 C3 89.8(2)
C2 Pt1 N2 94.64(18)
C1 Pt1 N2 90.28(19)
C3 Pt1 N2 176.78(17)
C2 Pt1 N1 94.75(18)
C1 Pt1 N1 177.02(17)
C3 Pt1 N1 90.22(19)
N2 Pt1 N1 89.56(14)
C2 Pt1 O3 176.27(17)
C1 Pt1 O3 93.85(15)
C3 Pt1 O3 94.52(17)
N2 Pt1 O3 82.27(12)
N1 Pt1 O3 83.18(11)
C2 Pt1 Si1 143.61(16)
C1 Pt1 Si1 116.63(15)
C3 Pt1 Si1 115.89(15)
N2 Pt1 Si1 61.30(10)
N1 Pt1 Si1 60.78(10)
O3 Pt1 Si1 32.74(8)
O3 Si1 C4 120.75(19)
O3 Si1 C110 104.87(17)
C4 Si1 C110 115.1(2)
O3 Si1 C25 101.81(17)
C4 Si1 C25 110.98(19)
C110 Si1 C25 100.75(18)
O3 Si1 Pt1 48.21(10)
C4 Si1 Pt1 168.73(15)
C110 Si1 Pt1 73.47(13)
C25 Si1 Pt1 72.90(13)
C11 N1 C110 119.5(4)
C11 N1 Pt1 125.2(3)
C110 N1 Pt1 115.3(3)
Pt1 C1 H1A 109.5
Pt1 C1 H1B 109.5
H1A C1 H1B 109.5
Pt1 C1 H1C 109.5
H1A C1 H1C 109.5
H1B C1 H1C 109.5
C32 C31 C36 120.7(4)
C32 C31 H31A 119.7
C36 C31 H31A 119.7
N1 C110 C12 120.5(4)
N1 C110 Si1 110.4(3)
C12 C110 Si1 129.0(3)
C21 N2 C25 119.9(4)
C21 N2 Pt1 125.2(3)
C25 N2 Pt1 114.9(3)
C35 C36 C31 119.1(4)
C35 C36 C100 121.4(4)
C31 C36 C100 119.5(4)
N2 C25 C24 120.0(4)
N2 C25 Si1 110.9(3)
C24 C25 Si1 129.1(3)
C25 C24 C23 120.0(4)
C25 C24 H24A 120.0
C23 C24 H24A 120.0
C34 C35 C36 120.0(4)
C34 C35 H35A 120.0
C36 C35 H35A 120.0
N2 C21 C22 121.9(4)
N2 C21 H21A 119.1
C22 C21 H21A 119.1
C32 C33 C34 119.9(4)
C32 C33 H33A 120.0
C34 C33 H33A 120.0
C13 C12 C110 119.2(5)
C13 C12 H12A 120.4
C110 C12 H12A 120.4
C120 C13 C12 119.4(5)
C120 C13 H13A 120.3
C12 C13 H13A 120.3
C33 C32 C31 119.6(5)
C33 C32 H32A 120.2
C31 C32 H32A 120.2
Pt1 C3 H3A 109.5
Pt1 C3 H3B 109.5
H3A C3 H3B 109.5
Pt1 C3 H3C 109.5
H3A C3 H3C 109.5
H3B C3 H3C 109.5
Pt1 C2 H2A 109.5
Pt1 C2 H2B 109.5
H2A C2 H2B 109.5
Pt1 C2 H2C 109.5
H2A C2 H2C 109.5
H2B C2 H2C 109.5
Si1 C4 H4A 109.5
Si1 C4 H4B 109.5
H4A C4 H4B 109.5
Si1 C4 H4C 109.5
H4A C4 H4C 109.5
H4B C4 H4C 109.5
C22 C23 C24 119.2(4)
C22 C23 H23A 120.4
C24 C23 H23A 120.4
C23 C22 C21 119.0(4)
C23 C22 H22A 120.5
C21 C22 H22A 120.5
N1 C11 C120 121.8(5)
N1 C11 H11A 119.1
C120 C11 H11A 119.1
C35 C34 C33 120.7(5)
C35 C34 H34A 119.6
C33 C34 H34A 119.6
C13 C120 C11 119.6(4)
C13 C120 H12B 120.2
C11 C120 H12B 120.2
O2 C100 O1 123.8(4)
O2 C100 C36 121.3(4)
O1 C100 C36 114.9(4)
Si1 O3 Pt1 99.05(14)
Si1 O3 H3 109.5
Pt1 O3 H3 89.1

loop_
_geom_bond_atom_site_label_1
_geom_bond_atom_site_label_2
_geom_bond_distance
Pt1 C2 2.045(4)
Pt1 C1 2.050(5)
Pt1 C3 2.051(5)
Pt1 N2 2.168(4)
Pt1 N1 2.181(4)
Pt1 O3 2.237(3)
Pt1 Si1 2.9635(12)
Si1 O3 1.623(3)
Si1 C4 1.850(4)
Si1 C110 1.889(4)
Si1 C25 1.895(4)
N1 C11 1.337(6)
N1 C110 1.364(6)
C1 H1A 0.9800
C1 H1B 0.9800
C1 H1C 0.9800
C31 C32 1.390(7)
C31 C36 1.391(6)
C31 H31A 0.9500
O2 C100 1.219(5)
C110 C12 1.388(6)
N2 C21 1.340(5)
N2 C25 1.368(5)
C36 C35 1.389(6)
C36 C100 1.500(6)
C25 C24 1.387(6)
C24 C23 1.393(7)
C24 H24A 0.9500
C35 C34 1.380(6)
C35 H35A 0.9500
C21 C22 1.391(6)
C21 H21A 0.9500
C33 C32 1.380(7)
C33 C34 1.383(7)
C33 H33A 0.9500
C12 C13 1.383(7)
C12 H12A 0.9500
C13 C120 1.372(8)
C13 H13A 0.9500
C32 H32A 0.9500
C3 H3A 0.9800
C3 H3B 0.9800
C3 H3C 0.9800
C2 H2A 0.9800
C2 H2B 0.9800
C2 H2C 0.9800
C4 H4A 0.9800
C4 H4B 0.9800
C4 H4C 0.9800
C23 C22 1.374(7)
C23 H23A 0.9500
C22 H22A 0.9500
C11 C120 1.373(7)
C11 H11A 0.9500
C34 H34A 0.9500
C120 H12B 0.9500
O1 C100 1.307(5)
O3 H3 0.8400

loop_
_geom_torsion_atom_site_label_1
_geom_torsion_atom_site_label_2
_geom_torsion_atom_site_label_3
_geom_torsion_atom_site_label_4
_geom_torsion
C2 Pt1 Si1 O3 -178.6(3)
C1 Pt1 Si1 O3 -50.2(2)
C3 Pt1 Si1 O3 53.6(2)
N2 Pt1 Si1 O3 -124.59(18)
N1 Pt1 Si1 O3 128.18(17)
C2 Pt1 Si1 C4 -166.3(8)
C1 Pt1 Si1 C4 -37.8(8)
C3 Pt1 Si1 C4 66.0(8)
N2 Pt1 Si1 C4 -112.3(8)
N1 Pt1 Si1 C4 140.5(8)
O3 Pt1 Si1 C4 12.3(7)
C2 Pt1 Si1 C110 52.7(3)
C1 Pt1 Si1 C110 -178.8(2)
C3 Pt1 Si1 C110 -75.0(2)
N2 Pt1 Si1 C110 106.77(17)
N1 Pt1 Si1 C110 -0.46(17)
O3 Pt1 Si1 C110 -128.64(19)
C2 Pt1 Si1 C25 -54.4(3)
C1 Pt1 Si1 C25 74.0(2)
C3 Pt1 Si1 C25 177.8(2)
N2 Pt1 Si1 C25 -0.39(17)
N1 Pt1 Si1 C25 -107.62(17)
O3 Pt1 Si1 C25 124.20(19)
C2 Pt1 N1 C11 29.9(4)
C1 Pt1 N1 C11 -149(3)
C3 Pt1 N1 C11 -58.7(4)
N2 Pt1 N1 C11 124.5(4)
O3 Pt1 N1 C11 -153.3(4)
Si1 Pt1 N1 C11 -178.6(4)
C2 Pt1 N1 C110 -150.8(3)
C1 Pt1 N1 C110 31(3)
C3 Pt1 N1 C110 120.6(3)
N2 Pt1 N1 C110 -56.2(3)
O3 Pt1 N1 C110 26.0(3)
Si1 Pt1 N1 C110 0.7(2)
C11 N1 C110 C12 -2.4(6)
Pt1 N1 C110 C12 178.2(3)
C11 N1 C110 Si1 178.3(3)
Pt1 N1 C110 Si1 -1.0(4)
O3 Si1 C110 N1 -36.4(3)
C4 Si1 C110 N1 -171.5(3)
C25 Si1 C110 N1 69.1(3)
Pt1 Si1 C110 N1 0.7(2)
O3 Si1 C110 C12 144.5(4)
C4 Si1 C110 C12 9.4(5)
C25 Si1 C110 C12 -110.1(4)
Pt1 Si1 C110 C12 -178.4(4)
C2 Pt1 N2 C21 -30.2(4)
C1 Pt1 N2 C21 58.1(4)
C3 Pt1 N2 C21 149(3)
N1 Pt1 N2 C21 -124.9(4)
O3 Pt1 N2 C21 151.9(4)
Si1 Pt1 N2 C21 178.6(4)
C2 Pt1 N2 C25 151.8(3)
C1 Pt1 N2 C25 -120.0(3)
C3 Pt1 N2 C25 -29(3)
N1 Pt1 N2 C25 57.0(3)
O3 Pt1 N2 C25 -26.1(3)
Si1 Pt1 N2 C25 0.6(2)
C32 C31 C36 C35 -0.7(7)
C32 C31 C36 C100 179.4(4)
C21 N2 C25 C24 2.6(6)
Pt1 N2 C25 C24 -179.2(3)
C21 N2 C25 Si1 -179.0(3)
Pt1 N2 C25 Si1 -0.8(4)
O3 Si1 C25 N2 39.6(3)
C4 Si1 C25 N2 169.4(3)
C110 Si1 C25 N2 -68.2(3)
Pt1 Si1 C25 N2 0.6(3)
O3 Si1 C25 C24 -142.2(4)
C4 Si1 C25 C24 -12.4(5)
C110 Si1 C25 C24 109.9(4)
Pt1 Si1 C25 C24 178.8(4)
N2 C25 C24 C23 -0.4(6)
Si1 C25 C24 C23 -178.4(4)
C31 C36 C35 C34 0.0(7)
C100 C36 C35 C34 179.8(4)
C25 N2 C21 C22 -3.3(6)
Pt1 N2 C21 C22 178.7(3)
N1 C110 C12 C13 1.8(6)
Si1 C110 C12 C13 -179.1(3)
C110 C12 C13 C120 -0.7(7)
C34 C33 C32 C31 0.2(8)
C36 C31 C32 C33 0.6(7)
C25 C24 C23 C22 -1.3(7)
C24 C23 C22 C21 0.7(7)
N2 C21 C22 C23 1.6(7)
C110 N1 C11 C120 1.9(7)
Pt1 N1 C11 C120 -178.8(3)
C36 C35 C34 C33 0.9(7)
C32 C33 C34 C35 -1.0(8)
C12 C13 C120 C11 0.1(7)
N1 C11 C120 C13 -0.7(7)
C35 C36 C100 O2 -168.8(4)
C31 C36 C100 O2 11.0(7)
C35 C36 C100 O1 11.7(6)
C31 C36 C100 O1 -168.5(4)
C4 Si1 O3 Pt1 -177.22(17)
C110 Si1 O3 Pt1 50.78(17)
C25 Si1 O3 Pt1 -53.86(16)
C2 Pt1 O3 Si1 13(3)
C1 Pt1 O3 Si1 136.5(2)
C3 Pt1 O3 Si1 -133.4(2)
N2 Pt1 O3 Si1 46.78(15)
N1 Pt1 O3 Si1 -43.71(15)
